data_7154602
loop_
_publ_author_name
'Nieto, Javier'
'Andr\'es, Celia'
'P\'erez-Encabo, Alfonso'

_publ_section_title
;
 7-endo selenocyclization reactions on chiral 3-prenyl and
 3-cinnamyl-2-hydroxymethylperhydro-1,3-benzoxazine derivatives. A way to
 enantiopure 1,4-oxazepanes.
;
_journal_issue 34
_journal_name_full 'Organic &amp; biomolecular chemistry'
_journal_page_first 9118
_journal_page_last 9126
_journal_paper_doi 10.1039/c5ob01297j
_journal_volume 13
_journal_year 2015
_chemical_absolute_configuration rmad
_chemical_formula_sum 'C28 H37 N O2 Se'
_chemical_formula_weight 498.55
_chemical_name_systematic
; 
 ? 
;
_space_group_IT_number 19
_symmetry_cell_setting orthorhombic
_symmetry_space_group_name_Hall 'P 2ac 2ab'
_symmetry_space_group_name_H-M 'P 21 21 21'
_atom_sites_solution_hydrogens geom
_atom_sites_solution_primary direct
_atom_sites_solution_secondary difmap
_audit_creation_method SHELXL-97
_audit_update_record
;
2015-06-12 deposited with the CCDC.
2015-07-17 downloaded from the CCDC.
;
_cell_angle_alpha 90.00
_cell_angle_beta 90.00
_cell_angle_gamma 90.00
_cell_formula_units_Z 4
_cell_length_a 8.5898(17)
_cell_length_b 10.768(2)
_cell_length_c 28.159(6)
_cell_measurement_temperature 298(2)
_cell_volume 2604.6(9)
_computing_cell_refinement 'Bruker XSCANS'
_computing_data_collection 'Bruker XSCANS'
_computing_data_reduction 'Bruker SHELXTL'
_computing_molecular_graphics 'Bruker SHELXTL'
_computing_publication_material 'Bruker SHELXTL'
_computing_structure_refinement 'SHELXL-97 (Sheldrick, 1997)'
_computing_structure_solution 'SHELXS-97 (Sheldrick, 1990)'
_diffrn_ambient_temperature 298(2)
_diffrn_measured_fraction_theta_full 0.999
_diffrn_measured_fraction_theta_max 0.999
_diffrn_measurement_device_type 'Bruker P4'
_diffrn_measurement_method '\w scans'
_diffrn_radiation_monochromator graphite
_diffrn_radiation_source 'fine-focus sealed tube'
_diffrn_radiation_type MoK\a
_diffrn_radiation_wavelength 0.71073
_diffrn_reflns_av_R_equivalents 0.0000
_diffrn_reflns_av_sigmaI/netI 0.0257
_diffrn_reflns_limit_h_max 9
_diffrn_reflns_limit_h_min -9
_diffrn_reflns_limit_k_max 11
_diffrn_reflns_limit_k_min 0
_diffrn_reflns_limit_l_max 31
_diffrn_reflns_limit_l_min 0
_diffrn_reflns_number 3759
_diffrn_reflns_theta_full 23.28
_diffrn_reflns_theta_max 23.28
_diffrn_reflns_theta_min 1.45
_exptl_absorpt_coefficient_mu 1.465
_exptl_absorpt_correction_T_max 1.000000
_exptl_absorpt_correction_T_min 0.797109
_exptl_absorpt_correction_type multi-scan
_exptl_absorpt_process_details
;
 G.M. Sheldrick. 
 SADABS: A program for absorption correction with the Siemens SMART system;  University of G\"ottingen, Germany, 1996. 
;
_exptl_crystal_colour COLORLESS
_exptl_crystal_density_diffrn 1.271
_exptl_crystal_density_method 'not measured'
_exptl_crystal_description prism
_exptl_crystal_F_000 1048
_exptl_crystal_size_max 0.43
_exptl_crystal_size_mid 0.1
_exptl_crystal_size_min 0.09
_refine_diff_density_max 0.853
_refine_diff_density_min -0.296
_refine_diff_density_rms 0.062
_refine_ls_abs_structure_details 'Flack H D (1983), Acta Cryst. A39, 876-881'
_refine_ls_abs_structure_Flack 0.016(12)
_refine_ls_extinction_method none
_refine_ls_goodness_of_fit_ref 1.080
_refine_ls_hydrogen_treatment mixed
_refine_ls_matrix_type full
_refine_ls_number_parameters 293
_refine_ls_number_reflns 3759
_refine_ls_number_restraints 0
_refine_ls_restrained_S_all 1.080
_refine_ls_R_factor_all 0.0440
_refine_ls_R_factor_gt 0.0394
_refine_ls_shift/su_max 0.001
_refine_ls_shift/su_mean 0.000
_refine_ls_structure_factor_coef Fsqd
_refine_ls_weighting_details 'calc w=1/[\s^2^(Fo^2^)+(0.0679P)^2^+1.2034P] where P=(Fo^2^+2Fc^2^)/3'
_refine_ls_weighting_scheme calc
_refine_ls_wR_factor_gt 0.1064
_refine_ls_wR_factor_ref 0.1096
_reflns_number_gt 3488
_reflns_number_total 3759
_reflns_threshold_expression >2sigma(I)
_cod_data_source_file c5ob01297j2.cif
_cod_data_source_block pil02a
_cod_depositor_comments
;
The following automatic conversions were performed:

'_symmetry_cell_setting' value 'Orthorhombic' changed to
'orthorhombic' according to
/usr/data/users/saulius/crontab/automatic-downloads/rss-feeds/RSC/lib/dictionaries/cif_core.dic
dictionary named 'cif_core.dic' version 2.4.2 from 2011-04-26.

Automatic conversion script
Id: cif_fix_values 3271 2015-04-21 07:52:19Z andrius 

 Adding full bibliography for 7154600--7154605.cif.
;
_cod_original_sg_symbol_H-M P2(1)2(1)2(1)
_cod_database_code 7154602

loop_
_symmetry_equiv_pos_as_xyz
'x, y, z'
'-x+1/2, -y, z+1/2'
'-x, y+1/2, -z+1/2'
'x+1/2, -y+1/2, -z'

loop_
_atom_site_label
_atom_site_type_symbol
_atom_site_fract_x
_atom_site_fract_y
_atom_site_fract_z
_atom_site_U_iso_or_equiv
_atom_site_adp_type
_atom_site_occupancy
_atom_site_symmetry_multiplicity
_atom_site_calc_flag
_atom_site_refinement_flags
Se1 Se 0.47513(5) 0.05219(4) 0.015372(16) 0.05421(17) Uani 1 1 d .
O1 O 0.9666(3) 0.2015(3) 0.16818(9) 0.0425(6) Uani 1 1 d .
O2 O 0.9057(3) 0.1816(3) 0.06097(9) 0.0421(7) Uani 1 1 d .
N1 N 0.7282(4) 0.1176(3) 0.14355(12) 0.0406(8) Uani 1 1 d .
C23 C 0.8415(5) 0.1009(4) -0.01508(15) 0.0431(9) Uani 1 1 d .
C14 C 0.7760(5) 0.1482(4) 0.03173(14) 0.0392(10) Uani 1 1 d .
H14 H 0.7180 0.2245 0.0249 0.047 Uiso 1 1 calc R
C28 C 0.9709(5) 0.0254(4) -0.01723(16) 0.0546(11) Uani 1 1 d .
H28 H 1.0202 0.0008 0.0106 0.066 Uiso 1 1 calc R
C17 C 0.3392(5) -0.0549(5) 0.05167(15) 0.0496(10) Uani 1 1 d .
C13 C 0.6644(4) 0.0593(4) 0.05825(14) 0.0413(9) Uani 1 1 d .
C2 C 0.9350(5) 0.1778(4) 0.21726(14) 0.0436(10) Uani 1 1 d .
H2 H 0.8890 0.2528 0.2311 0.052 Uiso 1 1 calc R
C24 C 0.7717(6) 0.1397(5) -0.05721(16) 0.0508(12) Uani 1 1 d .
H24 H 0.6862 0.1926 -0.0561 0.061 Uiso 1 1 calc R
C1 C 0.8259(5) 0.2268(4) 0.14391(14) 0.0389(9) Uani 1 1 d .
H1 H 0.7708 0.2927 0.1611 0.047 Uiso 1 1 calc R
C8 C 0.8216(5) 0.0728(4) 0.22347(15) 0.0470(11) Uani 1 1 d .
H8 H 0.8756 -0.0023 0.2127 0.056 Uiso 1 1 calc R
C9 C 0.6731(5) 0.0839(4) 0.19247(16) 0.0509(11) Uani 1 1 d .
C6 C 0.9435(7) 0.0331(5) 0.30328(17) 0.0682(15) Uani 1 1 d .
H6A H 0.9855 -0.0466 0.2936 0.082 Uiso 1 1 calc R
H6B H 0.9213 0.0283 0.3370 0.082 Uiso 1 1 calc R
C16 C 0.7265(5) -0.0687(4) 0.06559(16) 0.0505(11) Uani 1 1 d .
H16A H 0.8211 -0.0646 0.0837 0.076 Uiso 1 1 calc R
H16B H 0.7471 -0.1064 0.0353 0.076 Uiso 1 1 calc R
H16C H 0.6511 -0.1175 0.0825 0.076 Uiso 1 1 calc R
C15 C 0.8681(5) 0.2760(4) 0.09465(13) 0.0416(10) Uani 1 1 d .
H15A H 0.7812 0.3240 0.0826 0.050 Uiso 1 1 calc R
H15B H 0.9564 0.3316 0.0976 0.050 Uiso 1 1 calc R
C4 C 1.0664(6) 0.1325(5) 0.29514(15) 0.0551(12) Uani 1 1 d .
H4 H 1.0265 0.2100 0.3087 0.066 Uiso 1 1 calc R
C12 C 0.6087(5) 0.1190(4) 0.10534(14) 0.0429(10) Uani 1 1 d .
H12A H 0.5786 0.2044 0.0992 0.051 Uiso 1 1 calc R
H12B H 0.5170 0.0751 0.1164 0.051 Uiso 1 1 calc R
C10 C 0.5574(6) 0.1805(6) 0.21201(19) 0.0719(16) Uani 1 1 d .
H10A H 0.6100 0.2582 0.2166 0.108 Uiso 1 1 calc R
H10B H 0.5163 0.1520 0.2418 0.108 Uiso 1 1 calc R
H10C H 0.4738 0.1915 0.1898 0.108 Uiso 1 1 calc R
C26 C 0.9550(8) 0.0247(6) -0.10269(19) 0.0767(18) Uani 1 1 d .
H26 H 0.9926 -0.0010 -0.1321 0.092 Uiso 1 1 calc R
C25 C 0.8283(7) 0.1006(6) -0.10045(17) 0.0660(15) Uani 1 1 d .
H25 H 0.7796 0.1260 -0.1283 0.079 Uiso 1 1 calc R
C3 C 1.0879(6) 0.1536(5) 0.24172(16) 0.0516(11) Uani 1 1 d .
H3A H 1.1566 0.2238 0.2368 0.062 Uiso 1 1 calc R
H3B H 1.1365 0.0809 0.2278 0.062 Uiso 1 1 calc R
C27 C 1.0285(7) -0.0145(5) -0.0614(2) 0.0743(16) Uani 1 1 d .
H27 H 1.1148 -0.0665 -0.0629 0.089 Uiso 1 1 calc R
C19 C 0.2244(7) -0.2539(5) 0.0641(2) 0.0732(16) Uani 1 1 d .
H19 H 0.2179 -0.3379 0.0568 0.088 Uiso 1 1 calc R
C21 C 0.1404(6) -0.0808(6) 0.1105(2) 0.0737(17) Uani 1 1 d .
H21 H 0.0795 -0.0495 0.1351 0.088 Uiso 1 1 calc R
C7 C 0.7928(6) 0.0554(6) 0.27692(15) 0.0626(13) Uani 1 1 d .
H7A H 0.7424 0.1289 0.2896 0.075 Uiso 1 1 calc R
H7B H 0.7236 -0.0147 0.2818 0.075 Uiso 1 1 calc R
C20 C 0.1301(8) -0.2043(6) 0.0981(2) 0.0768(17) Uani 1 1 d .
H20 H 0.0574 -0.2547 0.1131 0.092 Uiso 1 1 calc R
C22 C 0.2416(5) -0.0037(5) 0.08638(17) 0.0547(12) Uani 1 1 d .
H22 H 0.2448 0.0808 0.0931 0.066 Uiso 1 1 calc R
C5 C 1.2176(8) 0.1034(6) 0.31996(19) 0.0839(19) Uani 1 1 d .
H5A H 1.1989 0.0932 0.3533 0.126 Uiso 1 1 calc R
H5B H 1.2897 0.1703 0.3151 0.126 Uiso 1 1 calc R
H5C H 1.2606 0.0281 0.3072 0.126 Uiso 1 1 calc R
C18 C 0.3305(6) -0.1785(5) 0.04049(19) 0.0596(13) Uani 1 1 d .
H18 H 0.3951 -0.2117 0.0172 0.072 Uiso 1 1 calc R
C11 C 0.5958(7) -0.0455(6) 0.19028(19) 0.0820(19) Uani 1 1 d .
H11A H 0.5026 -0.0409 0.1715 0.123 Uiso 1 1 calc R
H11B H 0.5702 -0.0723 0.2218 0.123 Uiso 1 1 calc R
H11C H 0.6666 -0.1037 0.1761 0.123 Uiso 1 1 calc R

loop_
_atom_site_aniso_label
_atom_site_aniso_U_11
_atom_site_aniso_U_22
_atom_site_aniso_U_33
_atom_site_aniso_U_23
_atom_site_aniso_U_13
_atom_site_aniso_U_12
Se1 0.0482(3) 0.0636(3) 0.0509(3) 0.0112(2) -0.0073(2) -0.0090(2)
O1 0.0445(15) 0.0528(16) 0.0303(13) 0.0042(11) 0.0027(13) -0.0069(14)
O2 0.0408(15) 0.0484(17) 0.0370(14) 0.0006(13) 0.0005(13) -0.0047(13)
N1 0.0420(19) 0.0437(19) 0.0362(18) 0.0041(15) 0.0029(15) -0.0055(16)
C23 0.044(2) 0.047(2) 0.039(2) -0.004(2) 0.002(2) -0.0101(18)
C14 0.040(2) 0.042(2) 0.035(2) 0.0003(17) -0.0017(18) -0.0019(19)
C28 0.047(2) 0.069(3) 0.048(2) -0.007(2) 0.000(2) -0.004(2)
C17 0.041(2) 0.060(3) 0.048(2) 0.004(2) -0.0033(19) -0.007(3)
C13 0.038(2) 0.044(2) 0.042(2) 0.003(2) 0.0015(17) -0.004(2)
C2 0.051(3) 0.046(2) 0.034(2) -0.0004(19) 0.0069(19) 0.001(2)
C24 0.049(3) 0.059(3) 0.044(3) 0.000(2) -0.004(2) -0.019(2)
C1 0.039(2) 0.038(2) 0.040(2) -0.0032(18) 0.0065(18) 0.0011(18)
C8 0.055(3) 0.046(3) 0.040(2) 0.004(2) 0.0073(19) -0.001(2)
C9 0.051(3) 0.057(3) 0.045(2) 0.007(2) 0.009(2) -0.005(2)
C6 0.090(4) 0.071(4) 0.044(3) 0.016(2) -0.002(3) -0.003(3)
C16 0.048(2) 0.051(3) 0.052(3) 0.000(2) 0.003(2) 0.002(2)
C15 0.048(3) 0.041(2) 0.036(2) 0.0019(19) 0.0025(19) -0.007(2)
C4 0.069(3) 0.054(3) 0.042(2) 0.004(2) -0.006(2) 0.004(2)
C12 0.039(2) 0.044(2) 0.046(2) 0.0007(19) 0.001(2) -0.0052(19)
C10 0.048(3) 0.112(5) 0.056(3) 0.002(3) 0.017(2) 0.009(3)
C26 0.086(4) 0.092(4) 0.052(3) -0.027(3) 0.025(3) -0.034(4)
C25 0.074(4) 0.088(4) 0.036(3) -0.003(2) 0.002(3) -0.032(3)
C3 0.054(3) 0.052(3) 0.048(2) 0.001(2) 0.001(2) -0.001(2)
C27 0.058(3) 0.080(4) 0.084(4) -0.027(3) 0.023(3) -0.007(3)
C19 0.070(4) 0.053(3) 0.096(4) 0.003(3) 0.010(3) -0.011(3)
C21 0.042(3) 0.114(5) 0.065(3) -0.018(3) 0.010(2) -0.010(3)
C7 0.071(3) 0.073(3) 0.045(2) 0.014(3) 0.006(2) -0.007(3)
C20 0.077(4) 0.078(4) 0.075(4) 0.023(3) 0.013(3) -0.011(3)
C22 0.041(3) 0.061(3) 0.062(3) -0.006(2) -0.008(2) 0.006(2)
C5 0.103(5) 0.097(4) 0.052(3) 0.012(3) -0.026(3) -0.001(4)
C18 0.056(3) 0.053(3) 0.070(3) -0.006(2) 0.006(3) 0.000(2)
C11 0.091(4) 0.091(4) 0.064(3) 0.031(3) -0.006(3) -0.048(4)

loop_
_atom_type_symbol
_atom_type_description
_atom_type_scat_dispersion_real
_atom_type_scat_dispersion_imag
_atom_type_scat_source
C C 0.0033 0.0016 'International Tables Vol C Tables 4.2.6.8 and 6.1.1.4'
H H 0.0000 0.0000 'International Tables Vol C Tables 4.2.6.8 and 6.1.1.4'
N N 0.0061 0.0033 'International Tables Vol C Tables 4.2.6.8 and 6.1.1.4'
O O 0.0106 0.0060 'International Tables Vol C Tables 4.2.6.8 and 6.1.1.4'
Se Se -0.0929 2.2259 'International Tables Vol C Tables 4.2.6.8 and 6.1.1.4'

loop_
_geom_angle_atom_site_label_1
_geom_angle_atom_site_label_2
_geom_angle_atom_site_label_3
_geom_angle
C17 Se1 C13 101.08(17)
C1 O1 C2 109.8(3)
C15 O2 C14 112.7(3)
C1 N1 C12 113.4(3)
C1 N1 C9 111.9(3)
C12 N1 C9 116.7(3)
C28 C23 C24 119.1(4)
C28 C23 C14 122.3(4)
C24 C23 C14 118.6(4)
O2 C14 C23 107.2(3)
O2 C14 C13 111.1(3)
C23 C14 C13 116.1(3)
C23 C28 C27 120.2(5)
C18 C17 C22 120.6(5)
C18 C17 Se1 119.4(4)
C22 C17 Se1 119.8(4)
C16 C13 C14 114.6(3)
C16 C13 C12 112.0(3)
C14 C13 C12 110.4(3)
C16 C13 Se1 109.5(3)
C14 C13 Se1 103.5(3)
C12 C13 Se1 106.1(3)
O1 C2 C8 111.7(3)
O1 C2 C3 107.9(3)
C8 C2 C3 112.4(4)
C25 C24 C23 120.6(5)
O1 C1 N1 110.0(3)
O1 C1 C15 107.6(3)
N1 C1 C15 114.4(3)
C2 C8 C7 108.1(4)
C2 C8 C9 114.2(4)
C7 C8 C9 115.4(4)
N1 C9 C10 111.6(4)
N1 C9 C11 108.5(4)
C10 C9 C11 110.2(4)
N1 C9 C8 106.0(3)
C10 C9 C8 112.5(4)
C11 C9 C8 107.8(4)
C7 C6 C4 114.1(4)
O2 C15 C1 114.2(3)
C5 C4 C6 112.5(4)
C5 C4 C3 112.5(4)
C6 C4 C3 109.6(4)
N1 C12 C13 113.7(3)
C25 C26 C27 120.4(5)
C26 C25 C24 120.4(5)
C2 C3 C4 111.7(4)
C26 C27 C28 119.2(5)
C20 C19 C18 119.8(5)
C20 C21 C22 119.7(5)
C6 C7 C8 111.2(4)
C19 C20 C21 121.2(5)
C21 C22 C17 119.0(5)
C17 C18 C19 119.5(5)

loop_
_geom_bond_atom_site_label_1
_geom_bond_atom_site_label_2
_geom_bond_distance
Se1 C17 1.933(5)
Se1 C13 2.027(4)
O1 C1 1.415(5)
O1 C2 1.431(5)
O2 C15 1.427(5)
O2 C14 1.431(5)
N1 C1 1.445(5)
N1 C12 1.487(5)
N1 C9 1.501(5)
C23 C28 1.378(6)
C23 C24 1.393(6)
C23 C14 1.521(6)
C14 C13 1.547(6)
C28 C27 1.405(7)
C17 C18 1.370(7)
C17 C22 1.401(7)
C13 C16 1.492(6)
C13 C12 1.550(6)
C2 C8 1.503(6)
C2 C3 1.505(6)
C24 C25 1.377(7)
C1 C15 1.528(6)
C8 C7 1.537(6)
C8 C9 1.550(6)
C9 C10 1.540(7)
C9 C11 1.545(7)
C6 C7 1.511(7)
C6 C4 1.521(7)
C4 C5 1.508(8)
C4 C3 1.532(6)
C26 C25 1.363(9)
C26 C27 1.389(9)
C19 C20 1.362(8)
C19 C18 1.391(7)
C21 C20 1.378(9)
C21 C22 1.381(7)
